data_1569763
loop_
_publ_author_name
'Saifina, Alina F.'
'Kartashov, Sergey V.'
'Saifina, Liliya F.'
'Fayzullin, Robert R.'

_publ_section_title
;
 Applicability of transferable multipole pseudo-atoms for restoring
 inner-crystal electronic force density fields. Chemical bonding and
 binding features in the crystal and dimer of
 1,3-bis(2-hydroxyethyl)-6-methyluracil
;
_journal_coeditor_code LT5061
_journal_issue 5
_journal_name_full IUCrJ
_journal_page_first 584
_journal_page_last 602
_journal_paper_doi 10.1107/S2052252523007108
_journal_volume 10
_journal_year 2023
_chemical_formula_moiety 'C9 H14 N2 O4'
_chemical_formula_sum 'C9 H14 N2 O4'
_chemical_formula_weight 214.22
_chemical_melting_point 384
_chemical_name_systematic 1,3-bis(2-hydroxyethyl)-6-methylpyrimidine-2,4(1H,3H)-dione
_space_group_crystal_system monoclinic
_space_group_IT_number 14
_space_group_name_Hall '-P 2yn'
_space_group_name_H-M_alt 'P 1 21/n 1'
_atom_sites_solution_hydrogens difmap
_atom_sites_solution_primary direct
_atom_sites_solution_secondary difmap
_audit_creation_method MoPro
_cell_angle_alpha 90
_cell_angle_beta 94.4437(3)
_cell_angle_gamma 90
_cell_formula_units_Z 4
_cell_length_a 7.8840(3)
_cell_length_b 7.2121(3)
_cell_length_c 16.7362(6)
_cell_measurement_reflns_used 97902
_cell_measurement_temperature 100.0(2)
_cell_measurement_theta_max 78.46
_cell_measurement_theta_min 2.59
_cell_volume 948.76(6)
_computing_cell_refinement 'APEX4 v2021.10-0 (Bruker AXS)'
_computing_data_collection 'APEX4 v2021.10-0 (Bruker AXS)'
_computing_data_reduction 'APEX4 v2021.10-0 (Bruker AXS)'
_computing_molecular_graphics
;
MoProViewer (Jelsch et al., 2005, 10.1107/S0021889804025518); 
WinXPRO, 3DPlot, TrajPlot (Stash & Tsirelson, 2022, 10.1107/S1600576722002321); 
WinGX, ORTEP (Farrugia, 2012) 
;
_computing_publication_material
;
WinXPRO (Stash & Tsirelson, 2022, 10.1107/S1600576722002321); 
VMoPro (Jelsch et al., 2005, 10.1107/S0021889804025518)
;
_computing_structure_refinement 'MoPro (Jelsch et al., 2005, 10.1107/S0021889804025518)'
_computing_structure_solution 'SHELXT-2018/2 (Sheldrick, 2015, 10.1107/S2053273314026370)'
_diffrn_ambient_temperature 100.0(2)
_diffrn_detector 'PHOTON III'
_diffrn_measured_fraction_theta_max 0.988
_diffrn_measurement_device_type 'Bruker D8 QUEST'
_diffrn_measurement_method '\f and \w scans'
_diffrn_radiation_monochromator 'multilayer optics'
_diffrn_radiation_probe x-ray
_diffrn_radiation_type MoK\a
_diffrn_radiation_wavelength 0.71073
_diffrn_reflns_av_R_equivalents 0.0357
_diffrn_reflns_av_unetI/netI 0.0107
_diffrn_reflns_limit_h_max 21
_diffrn_reflns_limit_h_min -21
_diffrn_reflns_limit_k_max 19
_diffrn_reflns_limit_k_min -19
_diffrn_reflns_limit_l_max 41
_diffrn_reflns_limit_l_min -44
_diffrn_reflns_number 580996
_diffrn_reflns_point_group_measured_fraction_max 0.988
_diffrn_reflns_theta_max 78.721
_diffrn_reflns_theta_min 2.778
_diffrn_source 'microfocus Mo X-ray tube'
_diffrn_source_type 'I\mS DIAMOND'
_exptl_absorpt_coefficient_mu 0.119
_exptl_absorpt_correction_T_max 0.9253
_exptl_absorpt_correction_T_min 0.8642
_exptl_absorpt_correction_type numerical
_exptl_absorpt_process_details
;
SADABS-2016/2 (Krause et al., 2015, 10.1107/S1600576714022985)

 Equivalent reflections defined by point group 2/m for scaling and error model
 Mean and maximum errors in direction cosine check function =   0.000   0.004
 Restraint esd for equal adjacent scale factors =  0.0050
 Maximum odd and even orders for spherical harmonics =   1   4
 509697 reflections employed for parameter determination
 Effective data to parameter ratio =   20.44
 wR2(int) =  0.1115 (selected reflections only, before parameter refinement)
 wR2(int) =  0.0569 (selected reflections only, after parameter refinement)

  597067 total and  21411 unique reflections assuming Friedel's law
 plus   8840 total and  1437 unique reflections in fast scans
 Reflections rejected for which |I-<I>|/su >   4.00
 where:  su^2 = sigma(I)^2 + (  0.04000 <I>)^2  (sigma(I) from SAINT)

  592439 total and  21410 unique reflections left after |I-<I>|/su test
 plus   8822 total and  1437 unique reflections in fast scans
 su^2 = [K*sigma(I)]^2 + [g<I>]^2  where sigma(I) is from SAINT

 Error model 5: refine all K and overall g

 Run 2theta R(int) Incid. factors Diffr. factors    K      g   I/s(lim) Total I>2sig(I)
   1f  0.0  0.0575  2.612 - 3.713  0.995 - 1.019  1.027  0.0321  31.1    4443    3175
   2f  0.0  0.0856  2.699 - 3.789  0.995 - 1.019  0.870  0.0321  31.1    4379    2900
   3   0.0  0.0617  2.456 - 3.985  0.995 - 1.016  0.903  0.0321  31.1    5233    3639
   4  21.9  0.0328  0.261 - 0.331  0.995 - 1.021  1.062  0.0321  31.1    6567    5389
   5  21.9  0.0337  0.283 - 0.409  0.995 - 1.020  0.995  0.0321  31.1    6542    5301
   6  21.9  0.0348  0.266 - 0.419  0.995 - 1.019  0.991  0.0321  31.1    6560    5303
   7  21.9  0.0335  0.246 - 0.335  0.995 - 1.022  1.096  0.0321  31.1    5168    4317
   8  21.9  0.0378  0.273 - 0.438  0.995 - 1.017  0.996  0.0321  31.1    6548    5278
   9  21.9  0.0369  0.263 - 0.427  0.995 - 1.022  1.120  0.0321  31.1    5562    4581
  10  21.9  0.0320  0.237 - 0.324  0.995 - 1.017  0.971  0.0321  31.1    6547    5387
  11  21.9  0.0343  0.235 - 0.421  0.995 - 1.016  1.000  0.0321  31.1    6570    5305
  12  31.2  0.0280  0.262 - 0.329  0.995 - 1.022  1.145  0.0321  31.1    7612    6824
  13  37.9  0.0289  0.239 - 0.314  0.995 - 1.020  1.095  0.0321  31.1    5456    4991
  14  37.9  0.0313  0.254 - 0.336  0.995 - 1.023  1.143  0.0321  31.1    5620    5069
  15  41.4  0.0336  0.249 - 0.438  0.995 - 1.023  1.105  0.0321  31.1   11473   10207
  16  46.2  0.0293  0.260 - 0.329  0.995 - 1.021  1.032  0.0321  31.1   10480    9133
  17  56.4  0.0295  0.239 - 0.435  0.995 - 1.023  1.020  0.0321  31.1   12425   11113
  18  61.2  0.0265  0.279 - 0.431  0.995 - 1.019  0.974  0.0321  31.1   12672   11128
  19  61.2  0.0261  0.267 - 0.435  0.995 - 1.018  0.991  0.0321  31.1   12599   10913
  20  71.4  0.0247  0.232 - 0.431  0.995 - 1.022  0.992  0.0321  31.1   14109   12576
  21  71.4  0.0267  0.279 - 0.428  0.995 - 1.020  0.948  0.0321  31.1   13804   11916
  22  71.4  0.0245  0.233 - 0.435  0.995 - 1.022  0.952  0.0321  31.1   14110   12622
  23  86.4  0.0278  0.279 - 0.429  0.995 - 1.020  0.917  0.0321  31.1   14458   12242
  24  86.4  0.0302  0.249 - 0.326  0.995 - 1.021  0.931  0.0321  31.1   14470   12275
  25  86.4  0.0247  0.232 - 0.415  0.995 - 1.023  0.921  0.0321  31.1   15259   13375
  26  86.4  0.0285  0.265 - 0.405  0.995 - 1.019  0.907  0.0321  31.1   14433   12100
  27  86.4  0.0258  0.234 - 0.292  0.995 - 1.018  0.933  0.0321  31.1    8876    7894
  28 101.4  0.0324  0.241 - 0.321  0.995 - 1.021  0.884  0.0321  31.1   13906   11511
  29 101.4  0.0301  0.260 - 0.395  0.995 - 1.022  0.893  0.0321  31.1    7811    6618
  30 101.4  0.0327  0.276 - 0.429  0.995 - 1.019  0.926  0.0321  31.1   13833   11298
  31 101.4  0.0339  0.265 - 0.392  0.995 - 1.018  0.915  0.0321  31.1   13912   11246
  32 101.4  0.0332  0.244 - 0.321  0.995 - 1.016  0.924  0.0321  31.1   13862   11483
  33 116.4  0.0397  0.233 - 0.311  0.995 - 1.020  0.912  0.0321  31.1   12105    9616
  34 116.4  0.0417  0.273 - 0.422  0.995 - 1.020  0.914  0.0321  31.1   12106    9652
  35 116.4  0.0397  0.220 - 0.268  0.995 - 1.019  0.915  0.0321  31.1   12144    9663
  36 116.4  0.0422  0.230 - 0.393  0.995 - 1.016  0.949  0.0321  31.1   12196    9684
  37 116.4  0.0393  0.244 - 0.411  0.995 - 1.016  0.924  0.0321  31.1   12072    9695
  38 116.4  0.0401  0.226 - 0.307  0.995 - 1.017  0.946  0.0321  31.1   12095    9583
  39 116.4  0.0430  0.256 - 0.402  0.995 - 1.020  0.951  0.0321  31.1   12264    9436
  40 116.4  0.0405  0.240 - 0.316  0.995 - 1.016  0.913  0.0321  31.1   12086    9779
  41 116.4  0.0994  0.439 - 0.654  0.995 - 1.020  2.071  0.0321  31.1   12881    8159
  42 116.4  0.0990  0.489 - 0.712  0.995 - 1.016  1.973  0.0321  31.1   12298    7720
  43 116.4  0.1074  0.439 - 0.705  0.995 - 1.022  1.938  0.0321  31.1   12493    7387
  44 116.4  0.0431  0.246 - 0.357  0.995 - 1.016  0.974  0.0321  31.1   12163    9818
  45 116.4  0.0973  0.487 - 0.679  0.995 - 1.021  2.001  0.0321  31.1   12900    8199
  46 116.4  0.0421  0.261 - 0.427  0.995 - 1.019  0.929  0.0321  31.1   12162    9677
  47 116.4  0.0399  0.248 - 0.334  0.995 - 1.016  0.940  0.0321  31.1   12152    9814
  48 116.4  0.0424  0.236 - 0.378  0.995 - 1.018  0.927  0.0321  31.1   12178    9708
  49 116.4  0.0385  0.209 - 0.276  0.995 - 1.020  0.932  0.0321  31.1    7051    5762
  50 116.4  0.0975  0.422 - 0.693  0.995 - 1.016  1.881  0.0321  31.1   12837    8444
  51 116.4  0.0416  0.251 - 0.387  0.995 - 1.020  0.922  0.0321  31.1   12192    9569
  52 116.4  0.0427  0.258 - 0.399  0.996 - 1.022  0.922  0.0321  31.1   12248    9418
  53 116.4  0.0396  0.249 - 0.423  0.995 - 1.017  0.892  0.0321  31.1   12096    9730
  54 116.4  0.0403  0.247 - 0.394  0.995 - 1.016  0.952  0.0321  31.1   12144    9817
  55 101.4  0.0286  0.232 - 0.398  0.995 - 1.023  0.878  0.0321  31.1   14833   12737
  56   0.0  0.0342  0.281 - 0.397  0.995 - 1.020  1.212  0.0321  31.1    5070    4356
  57  53.0  0.0339  0.322 - 0.367  0.995 - 1.015  1.188  0.0321  31.1     548     456
  58  89.0  0.0328  0.324 - 0.363  0.995 - 1.016  0.931  0.0321  31.1     648     518

       1 Overloads replaced by fast scan measurements
  592440 Corrected reflections written to file hkl
 Estimated minimum and maximum transmission:  0.8642  0.9253
 Additional spherical absorption correction applied with mu*r =  0.0480
 3lambda correction factor = 0.00150
;
_exptl_crystal_colour colorless
_exptl_crystal_density_diffrn 1.500
_exptl_crystal_density_method 'not measured'
_exptl_crystal_description prism
_exptl_crystal_F_000 456
_exptl_crystal_size_max 0.457
_exptl_crystal_size_mid 0.402
_exptl_crystal_size_min 0.340
_refine_diff_density_max 0.154
_refine_diff_density_min -0.312
_refine_diff_density_rms 0.052
_refine_ls_extinction_method none
_refine_ls_goodness_of_fit_ref 1.005
_refine_ls_hydrogen_treatment refxyz
_refine_ls_matrix_type full
_refine_ls_number_parameters 436
_refine_ls_number_reflns 19363
_refine_ls_number_restraints 34
_refine_ls_restrained_S_all 2.144
_refine_ls_R_factor_all 0.0182
_refine_ls_R_factor_gt 0.0182
_refine_ls_shift/su_max -0.007
_refine_ls_shift/su_mean 0.000
_refine_ls_structure_factor_coef F
_refine_ls_weighting_details 'calc w =1/[4.3924*\s^2^(Fo^2^)]'
_refine_ls_weighting_scheme calc
_refine_ls_wR_factor_gt 0.0286
_refine_ls_wR_factor_ref 0.0286
_reflns_Friedel_coverage 0.000
_reflns_number_gt 19363
_reflns_number_total 20648
_reflns_threshold_expression 'I > 2\s(I)'
_cod_data_source_file lt5061.cif
_cod_data_source_block I
_cod_original_sg_symbol_H-M 'P 21/n'
_cod_database_code 1569763

loop_
_symmetry_equiv_pos_as_xyz
' x , y , z '
' -x+1/2 , y+1/2 , -z+1/2 '
' -x , -y , -z '
' x+1/2 , -y+1/2 , z+1/2 '

loop_
_atom_local_axes_atom_label
_atom_local_axes_atom0
_atom_local_axes_ax1
_atom_local_axes_ax2
_atom_local_axes_atom1
_atom_local_axes_atom2
O1 C12 X Y O1 H1
O2 C2 X Y O2 N3
O3 C32 X Y O3 H3
O4 C4 X Y O4 N3
N1 C2 X Y N1 C11
N3 C2 X Y N3 C31
C2 N3 X Y C2 N1
C4 N3 X Y C4 C5
C5 C4 X Y C5 C6
C6 N1 X Y C6 C5
C11 N1 X Y C11 C12
C12 C11 X Y C12 O1
C31 N3 X Y C31 C32
C32 C31 X Y C32 O3
C61 C6 Z X C61 N1
H1 O1 Z X H1 C12
H3 O3 Z X H3 C32
H5 C5 Z X H5 C4
H11A C11 Z X H11A N1
H11B C11 Z X H11B N1
H12A C12 Z X H12A C11
H12B C12 Z X H12B C11
H31A C31 Z X H31A N3
H31B C31 Z X H31B N3
H32A C32 Z X H32A C31
H32B C32 Z X H32B C31
H61A C61 Z X H61A C6
H61B C61 Z X H61B C6
H61C C61 Z X H61C C6

loop_
_atom_rho_multipole_atom_label
_atom_rho_multipole_coeff_Pv
_atom_rho_multipole_coeff_P00
_atom_rho_multipole_coeff_P11
_atom_rho_multipole_coeff_P1-1
_atom_rho_multipole_coeff_P10
_atom_rho_multipole_coeff_P20
_atom_rho_multipole_coeff_P21
_atom_rho_multipole_coeff_P2-1
_atom_rho_multipole_coeff_P22
_atom_rho_multipole_coeff_P2-2
_atom_rho_multipole_coeff_P30
_atom_rho_multipole_coeff_P31
_atom_rho_multipole_coeff_P3-1
_atom_rho_multipole_coeff_P32
_atom_rho_multipole_coeff_P3-2
_atom_rho_multipole_coeff_P33
_atom_rho_multipole_coeff_P3-3
_atom_rho_multipole_coeff_P40
_atom_rho_multipole_coeff_P41
_atom_rho_multipole_coeff_P4-1
_atom_rho_multipole_coeff_P42
_atom_rho_multipole_coeff_P4-2
_atom_rho_multipole_coeff_P43
_atom_rho_multipole_coeff_P4-3
_atom_rho_multipole_coeff_P44
_atom_rho_multipole_coeff_P4-4
_atom_rho_multipole_kappa
_atom_rho_multipole_kappa_prime1
_atom_rho_multipole_radial_slater_n0
_atom_rho_multipole_radial_slater_zeta0
_atom_rho_multipole_radial_slater_n1
_atom_rho_multipole_radial_slater_zeta1
_atom_rho_multipole_radial_slater_n2
_atom_rho_multipole_radial_slater_zeta2
_atom_rho_multipole_radial_slater_n3
_atom_rho_multipole_radial_slater_zeta3
_atom_rho_multipole_radial_slater_n4
_atom_rho_multipole_radial_slater_zeta4
O1 6.124(16) 0. -0.049(3) -0.044(3) 0. 0.089(4) 0. 0. -0.036(3) 0.017(3) 0. 0.001(3) 0.021(3) 0. 0. 0.039(3) -0.003(3) 0.014(4) 0. 0. -0.001(4) 0.010(4) 0. 0. 0.016(4) 0.014(3) 0.9877(12) 1.112 2 4.497 2 4.497 2 4.497 3 4.497 4 4.497
O2 6.086(17) 0. -0.085(2) 0.0003(9) 0. -0.045(3) 0. 0. -0.070(2) 0.0002(9) 0. 0.018(2) 0.0005(10) 0. 0. 0.009(2) -0.0002(9) 0.005(3) 0. 0. -0.003(3) 0.0003(10) 0. 0. 0.007(2) -0.0001(9) 0.9917(13) 1.087 2 4.497 2 4.497 2 4.497 3 4.497 4 4.497
O3 6.124(16) 0. 0.009(4) -0.017(4) 0. 0.096(4) 0. 0. -0.036(4) 0.030(4) 0. 0.046(4) 0.060(4) 0. 0. 0.040(4) -0.039(4) 0.005(5) 0. 0. -0.009(5) 0.023(5) 0. 0. 0.018(4) 0.017(4) 0.9900(12) 1.111 2 4.497 2 4.497 2 4.497 3 4.497 4 4.497
O4 6.209(16) 0. -0.084(2) 0. 0. -0.045(3) 0. 0. -0.071(2) 0. 0. 0.017(2) 0. 0. 0. 0.008(2) 0. 0.005(3) 0. 0. -0.003(3) 0. 0. 0. 0.008(2) 0. 0.9849(12) 1.103 2 4.497 2 4.497 2 4.497 3 4.497 4 4.497
N1 4.89(2) 0. -0.001(4) -0.001(4) 0. 0.034(4) 0. 0. -0.005(4) 0.010(4) 0. 0.009(4) -0.006(4) 0. 0. 0.123(4) 0.017(4) 0.008(6) 0. 0. 0.005(5) 0.009(5) 0. 0. 0.009(4) -0.001(5) 0.9964(19) 1.074 2 3.811 2 3.811 2 3.811 3 3.811 4 3.811
N3 4.93(2) 0. -0.022(4) -0.003(5) 0. 0.023(4) 0. 0. -0.012(4) 0.013(4) 0. 0.010(4) -0.016(4) 0. 0. 0.129(4) 0.024(4) 0.020(6) 0. 0. -0.005(5) 0.004(5) 0. 0. 0.003(5) -0.007(5) 1.0010(19) 1.062 2 3.811 2 3.811 2 3.811 3 3.811 4 3.811
C2 4.34(3) 0. -0.048(7) -0.084(8) 0. -0.305(8) 0. 0. -0.066(6) 0.111(7) 0. 0.015(8) 0.007(9) 0. 0. 0.509(9) 0.030(8) 0.044(12) 0. 0. -0.002(10) 0.015(11) 0. 0. 0.030(10) 0.018(11) 0.981(3) 0.860 2 3.130 2 3.130 2 3.130 3 3.130 4 3.130
C4 4.21(3) 0. -0.107(9) 0.000(8) 0. -0.341(7) 0. 0. -0.101(7) 0.029(7) 0. 0.023(9) 0.026(8) 0. 0. 0.462(10) 0.030(9) 0.046(11) 0. 0. 0.021(10) -0.031(11) 0. 0. -0.009(11) 0.030(11) 0.986(3) 0.877 2 3.130 2 3.130 2 3.130 3 3.130 4 3.130
C5 3.89(4) 0. -0.077(9) -0.034(9) 0. -0.117(7) 0. 0. -0.039(7) 0.010(7) 0. 0.009(8) 0.055(8) 0. 0. 0.248(9) -0.062(9) 0.036(10) 0. 0. 0.005(10) 0.010(10) 0. 0. -0.017(11) -0.024(10) 1.011(3) 0.951 2 3.130 2 3.130 2 3.130 3 3.130 4 3.130
C6 4.18(3) 0. -0.057(9) 0.057(10) 0. -0.262(8) 0. 0. -0.085(8) -0.017(8) 0. -0.031(9) 0.035(8) 0. 0. 0.375(10) 0.015(9) 0.040(11) 0. 0. -0.020(11) -0.042(11) 0. 0. 0.067(11) -0.003(12) 0.990(3) 0.881 2 3.130 2 3.130 2 3.130 3 3.130 4 3.130
C11 4.21(4) 0. -0.097(7) -0.035(8) 0. 0.083(7) 0. 0. -0.124(7) 0.019(6) 0. -0.194(8) -0.309(9) 0. 0. 0.276(8) 0.044(7) 0.027(11) 0. 0. -0.132(11) 0.175(11) 0. 0. 0.047(9) 0.039(9) 0.988(3) 0.890 2 3.130 2 3.130 2 3.130 3 3.130 4 3.130
C12 4.07(3) 0. -0.036(8) -0.094(7) 0. 0.097(7) 0. 0. 0.005(7) 0.074(6) 0. -0.156(8) -0.299(8) 0. 0. 0.241(8) 0.068(7) 0.067(10) 0. 0. -0.027(10) 0.192(10) 0. 0. 0.022(9) 0.066(9) 0.997(3) 0.928 2 3.130 2 3.130 2 3.130 3 3.130 4 3.130
C31 4.13(4) 0. -0.087(7) -0.025(8) 0. 0.064(7) 0. 0. -0.085(7) 0.015(6) 0. -0.161(8) -0.284(9) 0. 0. 0.253(8) 0.026(7) 0.008(11) 0. 0. -0.102(11) 0.140(10) 0. 0. 0.055(9) 0.047(9) 0.995(3) 0.915 2 3.130 2 3.130 2 3.130 3 3.130 4 3.130
C32 4.10(4) 0. -0.034(8) -0.083(7) 0. 0.075(7) 0. 0. 0.028(7) 0.065(7) 0. -0.172(9) -0.261(9) 0. 0. 0.252(9) 0.063(8) 0.053(11) 0. 0. -0.035(11) 0.163(11) 0. 0. 0.084(10) 0.094(10) 0.998(3) 0.916 2 3.130 2 3.130 2 3.130 3 3.130 4 3.130
C61 4.11(4) 0. 0. 0. -0.099(9) -0.064(8) 0. 0. 0. 0. 0.302(10) 0. 0. 0. 0. -0.262(9) 0.015(11) 0.033(12) 0. 0. 0. 0. 0.154(11) -0.008(11) 0. 0. 1.006(4) 0.900 2 3.130 2 3.130 2 3.130 3 3.130 4 3.130
H1 0.879(8) 0. 0. 0. 0.188(6) 0.096(7) 0. 0. 0. 0. 0. 0. 0. 0. 0. 0. 0. 0. 0. 0. 0. 0. 0. 0. 0. 0. 1.110 1.302 1 2.000 1 2.000 2 2.000 2 2.000 2 2.000
H3 0.880(8) 0. 0. 0. 0.188(6) 0.092(7) 0. 0. 0. 0. 0. 0. 0. 0. 0. 0. 0. 0. 0. 0. 0. 0. 0. 0. 0. 0. 1.123 1.307 1 2.000 1 2.000 2 2.000 2 2.000 2 2.000
H5 0.954(13) 0. 0. 0. 0.153(8) 0. 0. 0. 0. 0. 0. 0. 0. 0. 0. 0. 0. 0. 0. 0. 0. 0. 0. 0. 0. 0. 1.113 1.179 1 2.000 1 2.000 2 2.000 2 2.000 2 2.000
H11A 0.841(12) 0. 0. 0. 0.156(8) 0. 0. 0. 0. 0. 0. 0. 0. 0. 0. 0. 0. 0. 0. 0. 0. 0. 0. 0. 0. 0. 1.138 1.084 1 2.000 1 2.000 2 2.000 2 2.000 2 2.000
H11B 0.831(12) 0. 0. 0. 0.158(9) 0. 0. 0. 0. 0. 0. 0. 0. 0. 0. 0. 0. 0. 0. 0. 0. 0. 0. 0. 0. 0. 1.135 0.989 1 2.000 1 2.000 2 2.000 2 2.000 2 2.000
H12A 0.895(11) 0. 0. 0. 0.104(7) 0. 0. 0. 0. 0. 0. 0. 0. 0. 0. 0. 0. 0. 0. 0. 0. 0. 0. 0. 0. 0. 1.152 1.199 1 2.000 1 2.000 2 2.000 2 2.000 2 2.000
H12B 0.880(11) 0. 0. 0. 0.120(7) 0. 0. 0. 0. 0. 0. 0. 0. 0. 0. 0. 0. 0. 0. 0. 0. 0. 0. 0. 0. 0. 1.142 1.166 1 2.000 1 2.000 2 2.000 2 2.000 2 2.000
H31A 0.854(12) 0. 0. 0. 0.144(8) 0. 0. 0. 0. 0. 0. 0. 0. 0. 0. 0. 0. 0. 0. 0. 0. 0. 0. 0. 0. 0. 1.138 1.116 1 2.000 1 2.000 2 2.000 2 2.000 2 2.000
H31B 0.891(11) 0. 0. 0. 0.145(7) 0. 0. 0. 0. 0. 0. 0. 0. 0. 0. 0. 0. 0. 0. 0. 0. 0. 0. 0. 0. 0. 1.143 1.147 1 2.000 1 2.000 2 2.000 2 2.000 2 2.000
H32A 0.884(12) 0. 0. 0. 0.124(8) 0. 0. 0. 0. 0. 0. 0. 0. 0. 0. 0. 0. 0. 0. 0. 0. 0. 0. 0. 0. 0. 1.134 1.166 1 2.000 1 2.000 2 2.000 2 2.000 2 2.000
H32B 0.908(12) 0. 0. 0. 0.101(8) 0. 0. 0. 0. 0. 0. 0. 0. 0. 0. 0. 0. 0. 0. 0. 0. 0. 0. 0. 0. 0. 1.139 1.134 1 2.000 1 2.000 2 2.000 2 2.000 2 2.000
H61A 0.918(12) 0. 0. 0. 0.136(7) 0. 0. 0. 0. 0. 0. 0. 0. 0. 0. 0. 0. 0. 0. 0. 0. 0. 0. 0. 0. 0. 1.110 1.217 1 2.000 1 2.000 2 2.000 2 2.000 2 2.000
H61B 0.883(12) 0. 0. 0. 0.156(7) 0. 0. 0. 0. 0. 0. 0. 0. 0. 0. 0. 0. 0. 0. 0. 0. 0. 0. 0. 0. 0. 1.120 1.211 1 2.000 1 2.000 2 2.000 2 2.000 2 2.000
H61C 0.902(13) 0. 0. 0. 0.157(7) 0. 0. 0. 0. 0. 0. 0. 0. 0. 0. 0. 0. 0. 0. 0. 0. 0. 0. 0. 0. 0. 1.121 1.199 1 2.000 1 2.000 2 2.000 2 2.000 2 2.000

loop_
_atom_site_type_symbol
_atom_site_label
_atom_site_fract_x
_atom_site_fract_y
_atom_site_fract_z
_atom_site_U_iso_or_equiv
_atom_site_adp_type
_atom_site_occupancy
_atom_site_calc_flag
_atom_site_refinement_flags_posn
_atom_site_refinement_flags_adp
_atom_site_disorder_assembly
_atom_site_disorder_group
O O1 0.753940(11) 0.305602(3) 0.720590(4) 0.014122(6) Uani 1 d . . . .
O O2 0.748358(10) 0.049441(8) 0.500361(4) 0.013132(5) Uani 1 d . . . .
O O3 0.733663(14) 0.20035(2) 0.268067(6) 0.019024(10) Uani 1 d . . . .
O O4 0.549348(9) 0.551372(9) 0.355991(4) 0.012875(5) Uani 1 d . . . .
N N1 0.824642(7) 0.336084(7) 0.547390(3) 0.007894(4) Uani 1 d . . . .
N N3 0.644500(7) 0.298125(8) 0.428550(3) 0.008153(4) Uani 1 d . . . .
C C2 0.739298(8) 0.218081(8) 0.492678(3) 0.008293(4) Uani 1 d . . . .
C C4 0.630834(8) 0.488762(9) 0.416366(4) 0.008686(5) Uani 1 d . . . .
C C5 0.715825(9) 0.602020(9) 0.477366(4) 0.009551(5) Uani 1 d . . . .
C C6 0.809999(8) 0.526427(8) 0.540867(4) 0.008268(4) Uani 1 d . . . .
C C11 0.933291(9) 0.243458(9) 0.611229(4) 0.009403(5) Uani 1 d . . . .
C C12 0.833457(10) 0.164780(11) 0.677568(4) 0.011111(6) Uani 1 d . . . .
C C31 0.547306(10) 0.170439(10) 0.373676(4) 0.010788(6) Uani 1 d . . . .
C C32 0.655282(13) 0.068275(13) 0.316828(5) 0.014289(7) Uani 1 d . . . .
C C61 0.897312(11) 0.647132(10) 0.604128(5) 0.011917(6) Uani 1 d . . . .
H H1 0.6502(4) 0.3446(6) 0.6897(2) 0.02354 Uani 1 d D U . .
H H3 0.8087(5) 0.1311(6) 0.2357(2) 0.02958 Uani 1 d D U . .
H H5 0.7017(6) 0.7506(5) 0.4706(3) 0.02835 Uani 1 d D U . .
H H11A 1.0273(5) 0.3438(6) 0.6346(3) 0.02573 Uani 1 d D U . .
H H11B 1.0021(7) 0.1327(6) 0.5830(2) 0.02717 Uani 1 d D U . .
H H12A 0.9265(5) 0.0975(7) 0.7200(2) 0.03054 Uani 1 d D U . .
H H12B 0.7451(6) 0.0560(5) 0.6557(3) 0.02949 Uani 1 d D U . .
H H31A 0.4842(7) 0.0710(6) 0.4107(2) 0.02919 Uani 1 d D U . .
H H31B 0.4515(5) 0.2553(6) 0.3409(2) 0.02777 Uani 1 d D U . .
H H32A 0.7475(6) -0.0235(6) 0.3489(2) 0.03149 Uani 1 d D U . .
H H32B 0.5691(6) -0.0205(6) 0.2802(2) 0.03393 Uani 1 d D U . .
H H61A 0.8487(7) 0.6187(8) 0.6624(2) 0.03253 Uani 1 d D U . .
H H61B 1.0354(5) 0.6295(9) 0.6105(4) 0.03362 Uani 1 d D U . .
H H61C 0.8708(8) 0.7919(6) 0.5890(3) 0.03617 Uani 1 d D U . .

loop_
_atom_site_aniso_label
_atom_site_aniso_U_11
_atom_site_aniso_U_22
_atom_site_aniso_U_33
_atom_site_aniso_U_12
_atom_site_aniso_U_13
_atom_site_aniso_U_23
O1 0.01389(2) 0.01929(2) 0.009201(17) 0.003334(19) 0.001016(14) 0.000298(16)
O2 0.02080(2) 0.006595(13) 0.011191(16) -0.000549(12) -0.003942(15) 0.000572(9)
O3 0.01927(3) 0.02388(4) 0.01466(2) 0.00137(2) 0.00598(2) -0.00134(2)
O4 0.013949(19) 0.013522(18) 0.010643(15) 0.003053(13) -0.002329(13) 0.003350(12)
N1 0.009500(14) 0.007104(13) 0.006841(13) -0.000060(10) -0.000881(10) 0.000139(9)
N3 0.009052(14) 0.008068(14) 0.007088(13) -0.000172(10) -0.000987(10) 0.000365(9)
C2 0.010689(17) 0.006757(14) 0.007169(15) -0.000288(11) -0.000997(10) 0.000356(9)
C4 0.009112(17) 0.008897(16) 0.007947(15) 0.001188(11) 0.000001(10) 0.001481(10)
C5 0.011678(19) 0.007204(15) 0.009679(17) 0.000669(12) 0.000235(12) 0.000751(11)
C6 0.009596(17) 0.007307(14) 0.007889(15) -0.000405(11) 0.000603(10) -0.000468(10)
C11 0.009174(17) 0.010652(17) 0.008157(16) 0.000590(12) -0.000768(11) 0.000787(11)
C12 0.01290(2) 0.011902(19) 0.008339(17) -0.000433(14) -0.000409(13) 0.002015(12)
C31 0.010851(19) 0.012190(19) 0.008989(17) -0.002058(14) -0.001372(12) -0.000621(13)
C32 0.01784(3) 0.01370(2) 0.01090(2) 0.001822(19) -0.001668(17) -0.003352(16)
C61 0.01396(2) 0.010518(19) 0.011164(19) -0.001925(15) 0.000262(14) -0.002907(13)
H1 0.01946 0.03242 0.01824 0.00268 -0.00168 -0.00038
H3 0.03207 0.03577 0.02148 0.00680 0.00574 -0.00681
H5 0.04048 0.01213 0.03144 0.00279 -0.00359 0.00228
H11A 0.02448 0.02777 0.02399 -0.00657 -0.00418 -0.00162
H11B 0.03303 0.02417 0.02444 0.01184 0.00307 -0.00217
H12A 0.03217 0.03650 0.02180 0.00829 -0.00515 0.00807
H12B 0.03315 0.02706 0.02786 -0.01005 -0.00006 -0.00065
H31A 0.03668 0.02608 0.02500 -0.01185 0.00353 0.00230
H31B 0.02699 0.03133 0.02362 0.00486 -0.00680 0.00085
H32A 0.03638 0.02960 0.02760 0.00972 -0.00318 0.00055
H32B 0.03909 0.03492 0.02662 -0.00896 -0.00502 -0.01151
H61A 0.03962 0.03884 0.01990 -0.00959 0.00717 -0.00419
H61B 0.01941 0.04137 0.03947 -0.00194 -0.00167 -0.01138
H61C 0.05215 0.01545 0.03905 0.00050 -0.00835 -0.00050

loop_
_atom_type_symbol
_atom_type_description
_atom_type_scat_dispersion_real
_atom_type_scat_dispersion_imag
_atom_type_scat_source
C C 0.0033 0.0016 'Su & Coppens, 1997, 10.1107/S0108767397004558'
H H 0.0000 0.0000 'Su & Coppens, 1997, 10.1107/S0108767397004558'
N N 0.0061 0.0033 'Su & Coppens, 1997, 10.1107/S0108767397004558'
O O 0.0106 0.0060 'Su & Coppens, 1997, 10.1107/S0108767397004558'

loop_
_exptl_crystal_face_index_h
_exptl_crystal_face_index_k
_exptl_crystal_face_index_l
_exptl_crystal_face_perp_dist
0.00 -1.00 0.00 0.2440
0.00 -1.00 -2.00 0.1780
0.00 -1.00 -3.00 0.1910
1.00 -3.00 -2.00 0.2140
1.00 -2.00 -2.00 0.2040
1.00 -1.00 -3.00 0.1790
1.00 0.00 -3.00 0.2050
1.00 0.00 0.00 0.1710
-3.00 0.00 -2.00 0.2370
3.00 1.00 -3.00 0.2420
-3.00 -1.00 -3.00 0.2420
2.00 1.00 -1.00 0.2340
1.00 1.00 1.00 0.2090
0.00 2.00 1.00 0.1490
-1.00 4.00 3.00 0.1590
-1.00 2.00 -4.00 0.1910
-3.00 -1.00 -4.00 0.2390
1.00 -2.00 4.00 0.1910
-1.00 0.00 0.00 0.1690

loop_
_geom_angle_atom_site_label_1
_geom_angle_atom_site_label_2
_geom_angle_atom_site_label_3
_geom_angle
_geom_angle_site_symmetry_1
_geom_angle_site_symmetry_2
_geom_angle_site_symmetry_3
_geom_angle_publ_flag
C12 O1 H1 108.8(2) . . . ?
C32 O3 H3 106.6(3) . . . ?
C2 N1 C6 121.659(5) . . . ?
C2 N1 C11 115.158(5) . . . ?
C6 N1 C11 123.172(5) . . . ?
C2 N3 C4 123.757(5) . . . ?
C2 N3 C31 116.478(5) . . . ?
C4 N3 C31 119.686(6) . . . ?
O2 C2 N3 121.251(5) . . . ?
O2 C2 N1 121.282(6) . . . ?
N3 C2 N1 117.464(5) . . . ?
O4 C4 N3 120.541(5) . . . ?
O4 C4 C5 123.873(6) . . . ?
N3 C4 C5 115.586(6) . . . ?
C4 C5 C6 121.622(6) . . . ?
C4 C5 H5 116.8(3) . . . ?
C6 C5 H5 121.6(3) . . . ?
N1 C6 C5 119.775(5) . . . ?
N1 C6 C61 119.417(6) . . . ?
C5 C6 C61 120.807(6) . . . ?
N1 C11 C12 113.163(5) . . . ?
N1 C11 H11A 107.5(3) . . . ?
N1 C11 H11B 107.29(18) . . . ?
C12 C11 H11A 111.3(3) . . . ?
C12 C11 H11B 110.2(3) . . . ?
H11A C11 H11B 107.1(4) . . . ?
O1 C12 C11 112.192(6) . . . ?
O1 C12 H12B 112.9(2) . . . ?
O1 C12 H12A 106.79(19) . . . ?
C11 C12 H12B 112.1(3) . . . ?
C11 C12 H12A 106.3(2) . . . ?
H12B C12 H12A 106.1(3) . . . ?
N3 C31 C32 113.882(6) . . . ?
N3 C31 H31B 105.7(3) . . . ?
N3 C31 H31A 107.13(18) . . . ?
C32 C31 H31B 111.03(16) . . . ?
C32 C31 H31A 109.8(3) . . . ?
H31B C31 H31A 109.1(4) . . . ?
O3 C32 C31 108.895(8) . . . ?
O3 C32 H32B 110.51(17) . . . ?
O3 C32 H32A 112.6(3) . . . ?
C31 C32 H32B 106.4(3) . . . ?
C31 C32 H32A 111.78(17) . . . ?
H32B C32 H32A 106.4(4) . . . ?
C6 C61 H61C 108.9(3) . . . ?
C6 C61 H61B 113.6(3) . . . ?
C6 C61 H61A 110.4(2) . . . ?
H61C C61 H61B 107.8(5) . . . ?
H61C C61 H61A 108.2(5) . . . ?
H61B C61 H61A 107.8(4) . . . ?

loop_
_geom_bond_atom_site_label_1
_geom_bond_atom_site_label_2
_geom_bond_distance
_geom_bond_site_symmetry_2
_geom_bond_publ_flag
O1 C12 1.41876(11) . ?
O1 H1 0.975(3) . ?
O2 C2 1.22453(10) . ?
O3 C32 1.42592(18) . ?
O3 H3 0.971(3) . ?
O4 C4 1.23978(9) . ?
N1 C2 1.38564(9) . ?
N1 C6 1.38123(10) . ?
N1 C11 1.47639(10) . ?
N3 C2 1.38543(9) . ?
N3 C4 1.39288(10) . ?
N3 C31 1.47295(10) . ?
C4 C5 1.43263(11) . ?
C5 C6 1.36224(10) . ?
C5 H5 1.08222 . ?
C6 C61 1.49657(10) . ?
C11 C12 1.51974(12) . ?
C11 H11A 1.08699 . ?
C11 H11B 1.09321 . ?
C12 H12B 1.09309 . ?
C12 H12A 1.09394 . ?
C31 C32 1.51601(13) . ?
C31 H31B 1.08733 . ?
C31 H31A 1.09258 . ?
C32 H32B 1.08733 . ?
C32 H32A 1.09258 . ?
C61 H61C 1.09107 . ?
C61 H61B 1.09306 . ?
C61 H61A 1.09416 . ?

loop_
_geom_hbond_atom_site_label_D
_geom_hbond_atom_site_label_H
_geom_hbond_atom_site_label_A
_geom_hbond_distance_DH
_geom_hbond_distance_HA
_geom_hbond_distance_DA
_geom_hbond_angle_DHA
_geom_hbond_site_symmetry_A
O1 H1 O4 0.975(3) 1.854(3) 2.81945(15) 170.41(9) 3_666
O3 H3 O4 0.971(3) 2.050(3) 2.99035(17) 162.43(16) 2_645

loop_
_geom_torsion_atom_site_label_1
_geom_torsion_atom_site_label_2
_geom_torsion_atom_site_label_3
_geom_torsion_atom_site_label_4
_geom_torsion_site_symmetry_1
_geom_torsion_site_symmetry_2
_geom_torsion_site_symmetry_3
_geom_torsion_site_symmetry_4
_geom_torsion
_geom_torsion_publ_flag
O1 C12 C11 N1 . . . . -65.011(11) ?
O1 C12 C11 H11A . . . . 56.1(3) ?
O1 C12 C11 H11B . . . . 174.9(3) ?
O2 C2 N3 C4 . . . . -179.402(12) ?
O2 C2 N3 C31 . . . . 3.842(11) ?
O2 C2 N1 C6 . . . . -177.512(11) ?
O2 C2 N1 C11 . . . . 3.615(11) ?
O3 C32 C31 N3 . . . . -60.994(13) ?
O3 C32 C31 H31B . . . . 58.1(2) ?
O3 C32 C31 H31A . . . . 178.9(3) ?
O4 C4 N3 C2 . . . . 177.114(11) ?
O4 C4 N3 C31 . . . . -6.229(11) ?
O4 C4 C5 C6 . . . . -177.080(11) ?
O4 C4 C5 H5 . . . . 2.9(3) ?
N1 C2 N3 C4 . . . . 0.048(10) ?
N1 C2 N3 C31 . . . . -176.709(9) ?
N1 C6 C5 C4 . . . . -0.131(10) ?
N1 C6 C5 H5 . . . . 179.9(3) ?
N1 C6 C61 H61C . . . . -179.7(4) ?
N1 C6 C61 H61B . . . . 60.2(3) ?
N1 C6 C61 H61A . . . . -61.1(3) ?
N1 C11 C12 H12B . . . . 63.2(3) ?
N1 C11 C12 H12A . . . . 178.6(3) ?
N3 C2 N1 C6 . . . . 3.038(10) ?
N3 C2 N1 C11 . . . . -175.834(9) ?
N3 C4 C5 C6 . . . . 2.948(10) ?
N3 C4 C5 H5 . . . . -177.1(3) ?
N3 C31 C32 H32B . . . . 179.9(3) ?
N3 C31 C32 H32A . . . . 64.0(2) ?
C2 N3 C4 C5 . . . . -2.914(10) ?
C2 N3 C31 C32 . . . . -76.411(11) ?
C2 N3 C31 H31B . . . . 161.5(2) ?
C2 N3 C31 H31A . . . . 45.2(3) ?
C2 N1 C6 C5 . . . . -3.008(10) ?
C2 N1 C6 C61 . . . . 176.646(10) ?
C2 N1 C11 C12 . . . . -78.478(10) ?
C2 N1 C11 H11A . . . . 158.2(3) ?
C2 N1 C11 H11B . . . . 43.3(3) ?
C4 N3 C31 C32 . . . . 106.694(11) ?
C4 N3 C31 H31B . . . . -15.4(2) ?
C4 N3 C31 H31A . . . . -131.7(3) ?
C4 C5 C6 C61 . . . . -179.779(11) ?
C5 C4 N3 C31 . . . . 173.743(10) ?
C5 C6 N1 C11 . . . . 175.774(11) ?
C5 C6 C61 H61C . . . . -0.1(4) ?
C5 C6 C61 H61B . . . . -120.2(3) ?
C5 C6 C61 H61A . . . . 118.6(4) ?
C6 N1 C11 C12 . . . . 102.668(10) ?
C6 N1 C11 H11A . . . . -20.6(3) ?
C6 N1 C11 H11B . . . . -135.6(3) ?
C11 N1 C6 C61 . . . . -4.573(10) ?
C11 C12 O1 H1 . . . . 79.7(2) ?
C31 C32 O3 H3 . . . . 175.4(3) ?
C61 C6 C5 H5 . . . . 0.3(3) ?
H1 O1 C12 H12B . . . . -48.1(5) ?
H1 O1 C12 H12A . . . . -164.3(5) ?
H3 O3 C32 H32B . . . . -68.0(4) ?
H3 O3 C32 H32A . . . . 50.8(5) ?
H11A C11 C12 H12B . . . . -175.7(5) ?
H11A C11 C12 H12A . . . . -60.2(4) ?
H11B C11 C12 H12B . . . . -56.9(5) ?
H11B C11 C12 H12A . . . . 58.5(5) ?
H31A C31 C32 H32B . . . . 59.7(5) ?
H31A C31 C32 H32A . . . . -56.1(5) ?
H31B C31 C32 H32B . . . . -61.0(5) ?
H31B C31 C32 H32A . . . . -176.8(6) ?
